data_4113951
loop_
_publ_author_name
'Satoshi Matsumura'
'Yasunari Maeda'
'Takahiro Nishimura'
'Sakae Uemura'

_publ_section_title
;
 Palladium-Catalyzed Asymmetric Arylation, Vinylation, and Allenylation of
 tert-Cyclobutanols via Enantioselective C-C Bond Cleavage
;
_journal_name_full 'Journal of the American Chemical Society'
_journal_page_first 8862
_journal_page_last 8869
_journal_paper_doi 10.1021/ja035293l
_journal_volume 125
_journal_year 2003
_chemical_formula_moiety 'C23 H19 Cl O2 '
_chemical_formula_sum 'C23 H19 Cl O2'
_chemical_formula_weight 362.85
_space_group_IT_number 14
_symmetry_cell_setting monoclinic
_symmetry_Int_Tables_number 14
_symmetry_space_group_name_Hall '-P 2yab'
_symmetry_space_group_name_H-M 'P 1 21/a 1'
_cell_angle_alpha 90
_cell_angle_beta 107.257(1)
_cell_angle_gamma 90
_cell_formula_units_Z 4
_cell_length_a 16.3301(8)
_cell_length_b 6.0079(3)
_cell_length_c 19.615(1)
_cell_measurement_reflns_used 10169
_cell_measurement_temperature 296.1
_cell_measurement_theta_max 27.5
_cell_measurement_theta_min 2.2
_cell_volume 1837.79(16)
_computing_cell_refinement PROCESS-AUTO
_computing_data_collection PROCESS-AUTO
_computing_data_reduction CrystalStructure
_computing_publication_material 'CrystalStructure Ver. 2.00'
_computing_structure_refinement CRYSTALS
_computing_structure_solution SIR97
_diffrn_detector_area_resol_mean 10.00
_diffrn_measured_fraction_theta_full 0.9969
_diffrn_measured_fraction_theta_max 0.9950
_diffrn_measurement_device_type 'Rigaku RAXIS-RAPID'
_diffrn_measurement_method \w
_diffrn_radiation_type 'Mo K\a'
_diffrn_radiation_wavelength 0.7107
_diffrn_reflns_av_R_equivalents 0.039
_diffrn_reflns_limit_h_max 21
_diffrn_reflns_limit_h_min -20
_diffrn_reflns_limit_k_max 7
_diffrn_reflns_limit_k_min -7
_diffrn_reflns_limit_l_max 25
_diffrn_reflns_limit_l_min -23
_diffrn_reflns_number 15073
_diffrn_reflns_theta_full 25.00
_diffrn_reflns_theta_max 27.48
_exptl_absorpt_coefficient_mu 0.222
_exptl_absorpt_correction_T_max 0.978
_exptl_absorpt_correction_T_min 0.715
_exptl_absorpt_correction_type multi-scan
_exptl_absorpt_process_details
;
    Higashi, T. (1995). Program for Absorption Correction.
    Rigaku Corporation, Tokyo, Japan.
;
_exptl_crystal_colour colorless
_exptl_crystal_density_diffrn 1.311
_exptl_crystal_description block
_exptl_crystal_size_max 0.60
_exptl_crystal_size_mid 0.20
_exptl_crystal_size_min 0.10
_refine_diff_density_max 2.27
_refine_diff_density_min -3.99
_refine_ls_extinction_coef 76.0(6)
_refine_ls_extinction_method 'Larson (1970) Crystallographic Computing eq. 22'
_refine_ls_goodness_of_fit_ref 1.074
_refine_ls_hydrogen_treatment refall
_refine_ls_number_parameters 312
_refine_ls_number_reflns 2070
_refine_ls_R_factor_gt 0.0360
_refine_ls_shift/su_max 4.6810
_refine_ls_structure_factor_coef F
_refine_ls_weighting_details 'w = 1.0'
_refine_ls_weighting_scheme unit
_refine_ls_wR_factor_ref 0.0350
_reflns_number_gt 2070
_reflns_number_total 4601
_reflns_threshold_expression F^2^>2.0\s(F^2^)
_cod_data_source_file ja035293lsi20030324_031833.cif
_cod_data_source_block '_matsumura001_____________'
_cod_original_cell_volume 1837.8(2)
_cod_original_formula_sum 'C23 H19 Cl O2 '
_cod_database_code 4113951

loop_
_symmetry_equiv_pos_as_xyz
x,y,z
-x,-y,-z
-x+1/2,y+1/2,-z
x+1/2,-y+1/2,z

loop_
_atom_site_label
_atom_site_type_symbol
_atom_site_fract_x
_atom_site_fract_y
_atom_site_fract_z
_atom_site_U_iso_or_equiv
_atom_site_adp_type
_atom_site_occupancy
_atom_site_symmetry_multiplicity
_atom_site_calc_flag
Cl1 Cl 0.03178(6) -0.2173(2) 0.42032(5) 0.0836(4) Uani 1.00 1 d
O2 O 0.3149(1) 0.4063(4) 0.6664(1) 0.0554(7) Uani 1.00 1 d
O3 O 0.3065(1) 0.0940(4) 0.7278(1) 0.0444(6) Uani 1.00 1 d
C1 C 0.3812(2) 0.1614(5) 0.7858(1) 0.0385(8) Uani 1.00 1 d
C5 C 0.4612(2) 0.1197(5) 0.7622(1) 0.0364(8) Uani 1.00 1 d
C3 C 0.4157(2) 0.2566(5) 0.8958(1) 0.0391(8) Uani 1.00 1 d
C17 C 0.2855(2) 0.2245(6) 0.6684(1) 0.0417(9) Uani 1.00 1 d
C4 C 0.3849(2) 0.0356(6) 0.8550(1) 0.0405(9) Uani 1.00 1 d
C2 C 0.3755(2) 0.3803(5) 0.8244(1) 0.0410(9) Uani 1.00 1 d
C6 C 0.5279(2) 0.2699(6) 0.7746(1) 0.0434(9) Uani 1.00 1 d
C14 C 0.3440(2) 0.3857(7) 1.0859(2) 0.054(1) Uani 1.00 1 d
C18 C 0.2214(2) 0.1118(6) 0.6079(1) 0.0421(8) Uani 1.00 1 d
C7 C 0.6015(2) 0.2185(6) 0.7563(2) 0.052(1) Uani 1.00 1 d
C12 C 0.4017(2) 0.1439(6) 1.0146(2) 0.049(1) Uani 1.00 1 d
C16 C 0.3531(2) 0.5054(6) 0.9716(2) 0.049(1) Uani 1.00 1 d
C23 C 0.1941(2) 0.2198(6) 0.5420(2) 0.052(1) Uani 1.00 1 d
C11 C 0.3890(2) 0.3051(5) 0.9617(1) 0.0391(8) Uani 1.00 1 d
C8 C 0.6091(2) 0.0174(7) 0.7258(2) 0.055(1) Uani 1.00 1 d
C21 C 0.1043(2) -0.0883(7) 0.4926(2) 0.054(1) Uani 1.00 1 d
C22 C 0.1357(2) 0.1190(7) 0.4844(2) 0.058(1) Uani 1.00 1 d
C9 C 0.5427(2) -0.1350(6) 0.7126(2) 0.053(1) Uani 1.00 1 d
C13 C 0.3798(2) 0.1845(7) 1.0763(2) 0.056(1) Uani 1.00 1 d
C15 C 0.3302(2) 0.5462(6) 1.0337(2) 0.054(1) Uani 1.00 1 d
C19 C 0.1894(2) -0.0985(6) 0.6144(2) 0.054(1) Uani 1.00 1 d
C10 C 0.4693(2) -0.0842(5) 0.7310(2) 0.0446(9) Uani 1.00 1 d
C20 C 0.1303(2) -0.1977(7) 0.5572(2) 0.057(1) Uani 1.00 1 d
H1 H 0.479(2) 0.264(4) 0.908(1) 0.033(7) Uiso 1.00 1 c
H2 H 0.405(2) 0.511(4) 0.815(1) 0.028(7) Uiso 1.00 1 c
H3 H 0.312(2) 0.426(5) 0.818(1) 0.047(8) Uiso 1.00 1 c
H4 H 0.326(2) 0.003(5) 0.855(1) 0.045(8) Uiso 1.00 1 c
H5 H 0.420(2) -0.096(5) 0.864(1) 0.038(8) Uiso 1.00 1 c
H6 H 0.341(2) 0.616(5) 0.936(2) 0.056(9) Uiso 1.00 1 c
H7 H 0.304(2) 0.688(6) 1.039(2) 0.07(1) Uiso 1.00 1 c
H8 H 0.328(2) 0.410(5) 1.130(2) 0.048(8) Uiso 1.00 1 c
H9 H 0.392(2) 0.079(6) 1.111(2) 0.07(1) Uiso 1.00 1 c
H10 H 0.426(2) -0.003(5) 1.007(1) 0.053(9) Uiso 1.00 1 c
H11 H 0.522(2) 0.406(5) 0.792(1) 0.042(9) Uiso 1.00 1 c
H12 H 0.648(2) 0.324(5) 0.764(2) 0.056(9) Uiso 1.00 1 c
H13 H 0.659(2) -0.020(6) 0.713(2) 0.07(1) Uiso 1.00 1 c
H14 H 0.549(2) -0.276(5) 0.693(2) 0.054(9) Uiso 1.00 1 c
H15 H 0.423(2) -0.186(5) 0.722(1) 0.038(8) Uiso 1.00 1 c
H16 H 0.217(2) 0.367(6) 0.538(2) 0.06(1) Uiso 1.00 1 c
H17 H 0.119(2) 0.190(5) 0.440(2) 0.051(9) Uiso 1.00 1 c
H18 H 0.211(2) -0.176(5) 0.658(2) 0.06(1) Uiso 1.00 1 c
H19 H 0.106(2) -0.341(6) 0.562(2) 0.08(1) Uiso 1.00 1 c

loop_
_atom_site_aniso_label
_atom_site_aniso_U_11
_atom_site_aniso_U_22
_atom_site_aniso_U_33
_atom_site_aniso_U_12
_atom_site_aniso_U_13
_atom_site_aniso_U_23
Cl1 0.0711(6) 0.122(1) 0.0533(5) -0.0190(7) 0.0113(5) -0.0340(6)
O2 0.062(1) 0.049(1) 0.049(1) -0.007(1) 0.008(1) 0.006(1)
O3 0.044(1) 0.049(1) 0.038(1) -0.006(1) 0.0076(9) 0.004(1)
C1 0.041(2) 0.041(2) 0.030(1) -0.002(1) 0.006(1) -0.001(1)
C5 0.041(2) 0.039(2) 0.028(1) 0.002(1) 0.009(1) 0.004(1)
C3 0.038(2) 0.043(2) 0.037(2) 0.002(1) 0.012(1) 0.000(1)
C17 0.040(2) 0.048(2) 0.038(2) 0.003(2) 0.013(1) 0.003(1)
C4 0.046(2) 0.041(2) 0.036(2) 0.001(2) 0.015(1) 0.004(1)
C2 0.047(2) 0.041(2) 0.037(2) 0.003(2) 0.015(1) 0.004(1)
C6 0.048(2) 0.043(2) 0.041(2) -0.003(2) 0.015(1) -0.005(2)
C14 0.050(2) 0.075(3) 0.036(2) -0.003(2) 0.012(1) -0.012(2)
C18 0.039(2) 0.051(2) 0.037(2) 0.005(2) 0.013(1) -0.000(2)
C7 0.045(2) 0.059(2) 0.054(2) -0.009(2) 0.020(2) -0.007(2)
C12 0.054(2) 0.054(2) 0.040(2) 0.012(2) 0.014(1) 0.007(2)
C16 0.064(2) 0.041(2) 0.043(2) 0.003(2) 0.018(2) 0.001(2)
C23 0.049(2) 0.059(2) 0.045(2) -0.000(2) 0.013(2) 0.005(2)
C11 0.036(2) 0.047(2) 0.034(1) -0.002(1) 0.009(1) -0.002(1)
C8 0.052(2) 0.065(2) 0.051(2) 0.004(2) 0.024(2) -0.003(2)
C21 0.044(2) 0.075(3) 0.044(2) -0.002(2) 0.014(1) -0.017(2)
C22 0.054(2) 0.082(3) 0.037(2) 0.003(2) 0.010(2) 0.004(2)
C9 0.068(2) 0.045(2) 0.049(2) 0.009(2) 0.024(2) -0.004(2)
C13 0.057(2) 0.074(3) 0.037(2) 0.006(2) 0.014(2) 0.010(2)
C15 0.062(2) 0.052(2) 0.052(2) 0.002(2) 0.021(2) -0.011(2)
C19 0.058(2) 0.054(2) 0.044(2) -0.005(2) 0.009(2) 0.002(2)
C10 0.051(2) 0.043(2) 0.042(2) -0.006(2) 0.017(1) -0.000(1)
C20 0.059(2) 0.058(2) 0.053(2) -0.008(2) 0.015(2) -0.009(2)

loop_
_atom_type_symbol
_atom_type_description
_atom_type_scat_dispersion_real
_atom_type_scat_dispersion_imag
_atom_type_scat_source
C C 0.006 0.003
;
International Tables for Crystallography
(1992, Vol. C, Tables 4.2.6.8 and 6.1.1.4)
;
H H 0.000 0.000
;
International Tables for Crystallography
(1992, Vol. C, Table 6.1.1.4)
;
Cl Cl 0.174 0.200
;
International Tables for Crystallography
(1992, Vol. C, Tables 4.2.6.8 and 6.1.1.4)
;
O O 0.017 0.010
;
International Tables for Crystallography
(1992, Vol. C, Tables 4.2.6.8 and 6.1.1.4)
;

loop_
_geom_angle_atom_site_label_1
_geom_angle_atom_site_label_2
_geom_angle_atom_site_label_3
_geom_angle
_geom_angle_publ_flag
C1 O3 C17 116.6(2) yes
O3 C1 C5 108.1(2) yes
O3 C1 C4 110.9(2) yes
C5 C1 C4 111.9(2) yes
O3 C1 C2 117.6(2) yes
C5 C1 C2 118.2(3) yes
C4 C1 C2 88.7(2) yes
C1 C5 C6 122.7(3) yes
C1 C5 C10 118.5(3) yes
C6 C5 C10 118.7(3) yes
C4 C3 C2 87.6(2) yes
C4 C3 C11 118.3(3) yes
C2 C3 C11 121.9(3) yes
C4 C3 H1 108.5(15) no
C2 C3 H1 109.0(14) no
C11 C3 H1 109.5(14) no
O2 C17 O3 123.4(3) yes
O2 C17 C18 125.6(3) yes
O3 C17 C18 111.0(3) yes
C1 C4 C3 87.5(2) yes
C1 C4 H4 108.4(16) no
C3 C4 H4 109.8(17) no
C1 C4 H5 115.8(16) no
C3 C4 H5 121.3(16) no
H4 C4 H5 111.4(24) no
C1 C2 C3 87.9(2) yes
C1 C2 H2 119.7(15) no
C3 C2 H2 117.0(14) no
C1 C2 H3 111.8(16) no
C3 C2 H3 112.0(15) no
H2 C2 H3 107.6(21) no
C5 C6 C7 120.5(3) yes
C5 C6 H11 119.3(18) no
C7 C6 H11 120.0(18) no
C13 C14 C15 119.6(3) yes
C13 C14 H8 119.0(18) no
C15 C14 H8 121.4(18) no
C17 C18 C23 118.8(3) yes
C17 C18 C19 122.3(3) yes
C23 C18 C19 118.9(3) yes
C6 C7 C8 120.5(3) yes
C6 C7 H12 120.8(18) no
C8 C7 H12 118.7(18) no
C11 C12 C13 120.7(3) yes
C11 C12 H10 119.4(17) no
C13 C12 H10 120.0(17) no
C11 C16 C15 120.7(3) yes
C11 C16 H6 121.3(19) no
C15 C16 H6 117.9(19) no
C18 C23 C22 120.4(3) yes
C18 C23 H16 118.3(19) no
C22 C23 H16 121.3(19) no
C3 C11 C12 119.1(3) yes
C3 C11 C16 122.1(3) yes
C12 C11 C16 118.7(3) yes
C7 C8 C9 119.8(3) yes
C7 C8 H13 121.5(22) no
C9 C8 H13 118.7(22) no
Cl1 C21 C22 119.7(3) yes
Cl1 C21 C20 119.2(3) yes
C22 C21 C20 121.1(3) yes
C23 C22 C21 119.4(3) yes
C23 C22 H17 119.8(19) no
C21 C22 H17 120.8(19) no
C8 C9 C10 119.8(3) yes
C8 C9 H14 119.5(19) no
C10 C9 H14 120.7(19) no
C14 C13 C12 120.4(3) yes
C14 C13 H9 121.0(22) no
C12 C13 H9 118.6(22) no
C14 C15 C16 119.9(3) yes
C14 C15 H7 121.1(20) no
C16 C15 H7 118.9(20) no
C18 C19 C20 120.7(3) yes
C18 C19 H18 118.8(19) no
C20 C19 H18 120.4(19) no
C5 C10 C9 120.7(3) yes
C5 C10 H15 118.9(16) no
C9 C10 H15 120.4(16) no
C21 C20 C19 119.5(4) yes
C21 C20 H19 119.5(21) no
C19 C20 H19 121.0(22) no

loop_
_geom_bond_atom_site_label_1
_geom_bond_atom_site_label_2
_geom_bond_distance
_geom_bond_publ_flag
Cl1 C21 1.737(3) yes
O2 C17 1.198(4) yes
O3 C1 1.457(3) yes
O3 C17 1.362(3) yes
C1 C5 1.530(4) yes
C1 C4 1.539(4) yes
C1 C2 1.534(4) yes
C5 C6 1.380(4) yes
C5 C10 1.393(4) yes
C3 C4 1.556(4) yes
C3 C2 1.550(4) yes
C3 C11 1.511(4) yes
C3 H1 1.00(2) no
C17 C18 1.492(4) yes
C4 H4 0.98(3) no
C4 H5 0.96(3) no
C2 H2 0.97(3) no
C2 H3 1.04(3) no
C6 C7 1.387(4) yes
C6 H11 0.91(3) no
C14 C13 1.379(5) yes
C14 C15 1.375(5) yes
C14 H8 0.98(3) no
C18 C23 1.395(4) yes
C18 C19 1.387(4) yes
C7 C8 1.370(5) yes
C7 H12 0.97(3) no
C12 C11 1.388(4) yes
C12 C13 1.382(4) yes
C12 H10 1.00(3) no
C16 C11 1.377(4) yes
C16 C15 1.398(4) yes
C16 H6 0.94(3) no
C23 C22 1.384(5) yes
C23 H16 0.97(3) no
C8 C9 1.384(5) yes
C8 H13 0.94(3) no
C21 C22 1.375(5) yes
C21 C20 1.378(5) yes
C22 H17 0.93(3) no
C9 C10 1.386(4) yes
C9 H14 0.95(3) no
C13 H9 0.91(3) no
C15 H7 0.97(4) no
C19 C20 1.379(4) yes
C19 H18 0.94(3) no
C10 H15 0.94(3) no
C20 H19 0.97(4) no

loop_
_geom_contact_atom_site_label_1
_geom_contact_atom_site_label_2
_geom_contact_site_symmetry_2
_geom_contact_distance
_geom_contact_publ_flag
Cl1 O2 3_546 3.499(2) yes
Cl1 C7 3_546 3.523(3) yes
Cl1 C8 3_546 3.483(4) yes
Cl1 C21 . 1.737(3) yes
Cl1 C22 . 2.698(4) yes
Cl1 C9 3_546 3.562(4) yes
Cl1 C20 . 2.693(4) yes
Cl1 H14 3_556 3.46(3) no
Cl1 H17 . 2.80(3) no
Cl1 H19 . 2.79(3) no
Cl1 H19 2_546 3.56(4) no
O2 O3 . 2.255(3) yes
O2 C1 . 2.704(3) yes
O2 C5 . 3.088(3) yes
O2 C17 . 1.198(4) yes
O2 C2 . 2.963(3) yes
O2 C6 . 3.590(4) yes
O2 C18 . 2.396(4) yes
O2 C23 . 2.872(4) yes
O2 C22 3_556 3.528(4) yes
O2 C19 1_565 3.585(4) yes
O2 H2 . 2.92(2) no
O2 H3 . 2.99(3) no
O2 H11 . 3.54(3) no
O2 H13 4_455 3.03(3) no
O2 H15 1_565 3.03(3) no
O2 H16 . 2.56(3) no
O2 H17 3_556 3.13(3) no
O2 H18 1_565 3.00(3) no
O3 C1 . 1.457(3) yes
O3 C5 . 2.419(3) yes
O3 C3 . 3.392(3) yes
O3 C17 . 1.362(3) yes
O3 C4 . 2.467(3) yes
O3 C2 . 2.558(4) yes
O3 C18 . 2.354(3) yes
O3 C19 . 2.724(4) yes
O3 C10 . 2.849(4) yes
O3 H2 . 3.19(3) no
O3 H3 . 2.65(3) no
O3 H4 . 2.48(3) no
O3 H5 . 2.99(3) no
O3 H12 4_455 2.92(3) no
O3 H13 4_455 3.47(3) no
O3 H15 . 2.57(3) no
O3 H18 . 2.38(3) no
C1 C5 . 1.530(4) yes
C1 C3 . 2.141(4) yes
C1 C17 . 2.399(4) yes
C1 C4 . 1.539(4) yes
C1 C2 . 1.534(4) yes
C1 C6 . 2.554(4) yes
C1 C11 . 3.523(4) yes
C1 C10 . 2.513(4) yes
C1 H1 . 2.53(2) no
C1 H2 . 2.18(3) no
C1 H3 . 2.15(3) no
C1 H4 . 2.07(3) no
C1 H5 . 2.14(3) no
C1 H11 . 2.70(3) no
C1 H15 . 2.63(3) no
C5 C3 . 3.042(4) yes
C5 C17 . 2.980(4) yes
C5 C4 . 2.542(4) yes
C5 C2 . 2.629(4) yes
C5 C6 . 1.380(4) yes
C5 C7 . 2.402(4) yes
C5 C8 . 2.783(4) yes
C5 C9 . 2.414(4) yes
C5 C10 . 1.393(4) yes
C5 H1 . 2.92(2) no
C5 H2 . 2.83(2) no
C5 H3 . 3.47(3) no
C5 H4 . 3.32(3) no
C5 H5 . 2.63(3) no
C5 H9 2_657 3.14(3) no
C5 H11 . 1.99(3) no
C5 H12 . 3.28(3) no
C5 H14 . 3.27(3) no
C5 H15 . 2.02(3) no
C3 C4 . 1.556(4) yes
C3 C2 . 1.550(4) yes
C3 C6 . 3.406(4) yes
C3 C12 . 2.500(4) yes
C3 C16 . 2.528(4) yes
C3 C11 . 1.511(4) yes
C3 H1 . 1.00(2) no
C3 H2 . 2.17(3) no
C3 H3 . 2.16(3) no
C3 H4 . 2.10(3) no
C3 H5 . 2.21(3) no
C3 H6 . 2.71(3) no
C3 H10 . 2.65(3) no
C3 H10 2_657 3.11(3) no
C3 H11 . 3.17(3) no
C17 C2 . 3.119(4) yes
C17 C18 . 1.492(4) yes
C17 C23 . 2.485(4) yes
C17 C19 . 2.522(5) yes
C17 C10 . 3.430(4) yes
C17 H2 . 3.43(2) no
C17 H3 . 3.08(3) no
C17 H12 4_455 3.34(3) no
C17 H13 4_455 3.05(3) no
C17 H15 . 3.29(3) no
C17 H16 . 2.61(3) no
C17 H18 . 2.68(3) no
C4 C2 . 2.149(5) yes
C4 C6 . 3.479(4) yes
C4 C12 . 3.129(4) yes
C4 C11 . 2.633(4) yes
C4 C10 . 3.211(4) yes
C4 H1 . 2.10(3) no
C4 H2 1_545 3.29(3) no
C4 H2 . 3.00(3) no
C4 H3 . 2.63(3) no
C4 H4 . 0.98(3) no
C4 H5 . 0.96(3) no
C4 H6 1_545 3.17(3) no
C4 H9 2_657 3.58(3) no
C4 H10 . 2.87(3) no
C4 H10 2_657 3.45(3) no
C4 H15 . 3.16(3) no
C2 C6 . 3.006(4) yes
C2 C16 . 3.109(4) yes
C2 C11 . 2.676(4) yes
C2 H1 . 2.10(2) no
C2 H2 . 0.97(3) no
C2 H3 . 1.04(3) no
C2 H4 . 2.54(3) no
C2 H5 . 3.00(3) no
C2 H5 1_565 3.27(3) no
C2 H6 . 2.80(3) no
C2 H11 . 2.65(3) no
C2 H15 1_565 3.52(3) no
C6 C14 2_667 3.570(5) yes
C6 C7 . 1.387(4) yes
C6 C8 . 2.394(5) yes
C6 C9 . 2.762(5) yes
C6 C10 . 2.385(5) yes
C6 H1 . 2.95(2) no
C6 H2 . 2.77(2) no
C6 H5 . 3.59(3) no
C6 H8 2_667 3.18(3) no
C6 H9 2_657 3.07(3) no
C6 H11 . 0.91(3) no
C6 H12 . 2.06(3) no
C6 H13 . 3.25(3) no
C6 H14 1_565 3.23(3) no
C6 H15 . 3.23(3) no
C14 C12 . 2.395(5) yes
C14 C16 . 2.401(5) yes
C14 C11 . 2.787(4) yes
C14 C13 . 1.379(5) yes
C14 C15 . 1.375(5) yes
C14 H1 2_667 3.54(3) no
C14 H4 3_557 3.39(3) no
C14 H6 . 3.24(3) no
C14 H6 3_547 3.34(3) no
C14 H7 . 2.05(4) no
C14 H7 3_547 3.12(3) no
C14 H8 . 0.98(3) no
C14 H9 . 2.00(3) no
C14 H10 . 3.30(3) no
C14 H11 2_667 2.99(3) no
C14 H12 2_667 3.39(3) no
C18 C23 . 1.395(4) yes
C18 C21 . 2.766(4) yes
C18 C22 . 2.412(4) yes
C18 C19 . 1.387(4) yes
C18 C20 . 2.404(5) yes
C18 H13 4_455 3.55(3) no
C18 H16 . 2.04(3) no
C18 H17 . 3.25(3) no
C18 H18 . 2.02(3) no
C18 H19 . 3.28(4) no
C7 C8 . 1.370(5) yes
C7 C9 . 2.383(5) yes
C7 C10 . 2.753(5) yes
C7 H3 4_555 3.41(3) no
C7 H8 2_667 3.13(3) no
C7 H9 2_657 3.13(3) no
C7 H11 . 2.00(3) no
C7 H12 . 0.97(3) no
C7 H13 . 2.03(3) no
C7 H14 . 3.23(3) no
C7 H14 1_565 3.30(3) no
C12 C16 . 2.379(5) yes
C12 C11 . 1.388(4) yes
C12 C13 . 1.382(4) yes
C12 C15 . 2.758(5) yes
C12 H1 . 2.84(2) no
C12 H1 2_657 3.22(3) no
C12 H4 . 3.12(3) no
C12 H5 . 3.37(3) no
C12 H5 2_657 3.18(3) no
C12 H6 1_545 3.54(3) no
C12 H6 . 3.24(3) no
C12 H7 1_545 3.28(3) no
C12 H7 3_547 3.21(3) no
C12 H8 . 3.27(3) no
C12 H9 . 1.98(3) no
C12 H10 . 1.00(3) no
C12 H10 2_657 3.08(3) no
C16 C11 . 1.377(4) yes
C16 C13 . 2.755(5) yes
C16 C15 . 1.398(4) yes
C16 H1 . 3.07(3) no
C16 H1 2_667 3.34(2) no
C16 H2 . 3.42(2) no
C16 H3 . 2.93(3) no
C16 H5 1_565 3.57(3) no
C16 H6 . 0.94(3) no
C16 H7 . 2.05(3) no
C16 H7 3_547 3.15(3) no
C16 H8 . 3.30(3) no
C16 H10 . 3.28(3) no
C16 H10 1_565 3.18(3) no
C23 C21 . 2.382(5) yes
C23 C22 . 1.384(5) yes
C23 C19 . 2.396(5) yes
C23 C20 . 2.766(5) yes
C23 H16 . 0.97(3) no
C23 H16 3_546 3.23(3) no
C23 H17 . 2.02(3) no
C23 H18 . 3.24(3) no
C23 H19 1_565 3.09(4) no
C11 C13 . 2.407(4) yes
C11 C15 . 2.412(4) yes
C11 H1 . 2.07(2) no
C11 H2 . 3.21(2) no
C11 H3 . 2.82(3) no
C11 H4 . 2.73(3) no
C11 H5 . 3.21(3) no
C11 H6 . 2.03(3) no
C11 H7 . 3.28(4) no
C11 H7 3_547 3.22(3) no
C11 H9 . 3.21(3) no
C11 H10 . 2.07(3) no
C11 H10 2_657 3.42(3) no
C8 C9 . 1.384(5) yes
C8 C10 . 2.395(5) yes
C8 H3 4_555 3.29(3) no
C8 H9 2_657 3.26(3) no
C8 H11 . 3.21(3) no
C8 H12 . 2.02(3) no
C8 H13 . 0.94(3) no
C8 H14 . 2.03(3) no
C8 H15 . 3.25(3) no
C8 H18 4_545 3.18(3) no
C8 H19 4_545 3.36(4) no
C21 C22 . 1.375(5) yes
C21 C19 . 2.382(5) yes
C21 C20 . 1.378(5) yes
C21 H16 . 3.27(3) no
C21 H16 3_546 3.17(3) no
C21 H17 . 2.02(3) no
C21 H18 . 3.24(3) no
C21 H19 . 2.04(4) no
C22 C19 . 2.767(5) yes
C22 C20 . 2.397(6) yes
C22 H16 . 2.06(3) no
C22 H16 3_546 2.99(3) no
C22 H17 . 0.93(3) no
C22 H19 . 3.27(4) no
C9 C10 . 1.386(4) yes
C9 H8 2_657 3.59(3) no
C9 H9 2_657 3.33(3) no
C9 H11 1_545 3.23(3) no
C9 H12 . 3.25(3) no
C9 H13 . 2.01(3) no
C9 H14 . 0.95(3) no
C9 H15 . 2.03(3) no
C9 H17 3_546 3.52(3) no
C9 H18 4_545 3.43(3) no
C9 H19 4_545 3.40(3) no
C13 C15 . 2.381(5) yes
C13 C15 3_547 3.566(5) yes
C13 H1 2_657 3.50(3) no
C13 H5 2_657 3.17(3) no
C13 H6 3_547 3.56(3) no
C13 H7 1_545 3.23(4) no
C13 H7 . 3.27(4) no
C13 H7 3_547 3.17(3) no
C13 H8 . 2.04(3) no
C13 H9 . 0.91(3) no
C13 H10 . 2.07(3) no
C13 H11 2_667 3.58(3) no
C15 H1 2_667 3.19(3) no
C15 H6 . 2.02(3) no
C15 H7 . 0.97(4) no
C15 H7 3_547 3.10(3) no
C15 H8 . 2.06(3) no
C15 H9 . 3.20(3) no
C15 H9 1_565 3.55(3) no
C15 H10 1_565 3.25(3) no
C15 H11 2_667 3.56(3) no
C19 C20 . 1.379(4) yes
C19 H13 4_445 3.14(3) no
C19 H14 4_445 3.21(3) no
C19 H16 . 3.27(3) no
C19 H18 . 0.94(3) no
C19 H19 . 2.05(4) no
C10 H2 1_545 3.28(3) no
C10 H5 . 2.95(3) no
C10 H9 2_657 3.26(3) no
C10 H11 1_545 3.31(3) no
C10 H11 . 3.20(3) no
C10 H13 . 3.24(3) no
C10 H14 . 2.04(3) no
C10 H15 . 0.94(3) no
C10 H17 3_546 3.51(3) no
C20 H13 4_445 3.41(3) no
C20 H14 4_445 3.31(3) no
C20 H16 1_545 3.05(3) no
C20 H16 3_546 3.56(3) no
C20 H17 . 3.24(3) no
C20 H18 . 2.03(3) no
C20 H19 . 0.97(4) no
H1 H2 . 2.38(3) no
H1 H3 . 2.94(4) no
H1 H4 . 2.87(4) no
H1 H5 . 2.42(4) no
H1 H6 . 3.26(4) no
H1 H7 2_667 3.40(4) no
H1 H9 2_657 3.05(4) no
H1 H10 . 2.86(4) no
H1 H10 2_657 2.47(4) no
H1 H11 . 2.70(4) no
H2 H3 . 1.62(3) no
H2 H4 . 3.49(4) no
H2 H4 1_565 3.41(4) no
H2 H5 1_565 2.54(4) no
H2 H6 . 2.93(4) no
H2 H11 . 2.18(4) no
H2 H15 1_565 2.67(4) no
H3 H4 . 2.63(4) no
H3 H4 1_565 3.54(4) no
H3 H5 . 3.58(4) no
H3 H5 1_565 3.35(4) no
H3 H6 . 2.50(4) no
H3 H12 4_455 2.98(4) no
H3 H13 4_455 2.79(4) no
H4 H5 . 1.60(4) no
H4 H6 1_545 2.79(4) no
H4 H7 3_547 3.56(4) no
H4 H8 3_547 2.68(4) no
H4 H10 . 2.95(4) no
H4 H12 4_455 3.11(4) no
H5 H6 1_545 2.78(4) no
H5 H9 2_657 2.97(4) no
H5 H10 . 2.83(4) no
H5 H10 2_657 3.04(4) no
H5 H15 . 2.87(4) no
H6 H7 . 2.31(4) no
H6 H8 3_557 3.20(4) no
H6 H10 1_565 2.83(4) no
H7 H7 3_547 3.58(3) no
H7 H7 3_557 3.58(3) no
H7 H8 . 2.39(4) no
H7 H9 1_565 2.90(5) no
H7 H10 1_565 2.93(4) no
H8 H9 . 2.32(4) no
H8 H11 2_667 2.71(4) no
H8 H12 2_667 2.56(4) no
H8 H14 2_657 3.55(4) no
H9 H10 . 2.32(4) no
H9 H11 2_657 3.54(4) no
H10 H10 2_657 2.51(6) no
H11 H12 . 2.34(4) no
H11 H14 1_565 2.85(4) no
H11 H15 1_565 3.03(4) no
H12 H13 . 2.33(5) no
H12 H14 1_565 3.00(4) no
H12 H18 4_555 3.34(4) no
H13 H14 . 2.30(4) no
H13 H18 4_545 2.41(5) no
H13 H19 4_545 2.95(5) no
H14 H15 . 2.35(4) no
H14 H17 3_546 3.19(4) no
H14 H18 4_545 2.94(4) no
H14 H19 4_545 3.06(4) no
H15 H17 3_546 3.13(4) no
H15 H18 . 3.32(4) no
H16 H17 . 2.35(4) no
H16 H17 3_556 3.23(4) no
H16 H19 1_565 2.66(5) no
H18 H19 . 2.36(4) no

loop_
_geom_torsion_atom_site_label_1
_geom_torsion_atom_site_label_2
_geom_torsion_atom_site_label_3
_geom_torsion_atom_site_label_4
_geom_torsion
_geom_torsion_publ_flag
C17 O3 C1 C5 -70.5(5) yes
C17 O3 C1 C4 166.5(4) yes
C17 O3 C1 C2 66.6(5) yes
C1 O3 C17 O2 -13.5(6) yes
C1 O3 C17 C18 167.2(3) yes
O3 C1 C5 C6 137.1(4) yes
O3 C1 C5 C10 -47.1(4) yes
C4 C1 C5 C6 -100.5(5) yes
C4 C1 C5 C10 75.3(5) yes
C2 C1 C5 C6 0.3(6) yes
C2 C1 C5 C10 176.2(4) yes
O3 C1 C4 C3 -140.7(3) yes
C5 C1 C4 C3 98.5(4) yes
C2 C1 C4 C3 -21.6(3) yes
O3 C1 C2 C3 134.6(3) yes
C5 C1 C2 C3 -92.7(4) yes
C4 C1 C2 C3 21.6(3) yes
C1 C5 C6 C7 175.8(4) yes
C10 C5 C6 C7 -0.0(7) yes
C1 C5 C10 C9 -176.2(4) yes
C6 C5 C10 C9 -0.2(7) yes
C2 C3 C4 C1 21.3(3) yes
C11 C3 C4 C1 146.7(4) yes
C4 C3 C2 C1 -21.4(3) yes
C11 C3 C2 C1 -143.6(4) yes
C4 C3 C11 C12 50.6(6) yes
C4 C3 C11 C16 -130.1(5) yes
C2 C3 C11 C12 156.7(4) yes
C2 C3 C11 C16 -23.9(7) yes
O2 C17 C18 C23 2.2(6) yes
O2 C17 C18 C19 -179.2(4) yes
O3 C17 C18 C23 -178.5(4) yes
O3 C17 C18 C19 0.1(5) yes
C5 C6 C7 C8 -0.1(7) yes
C15 C14 C13 C12 -0.0(7) yes
C13 C14 C15 C16 -0.5(7) yes
C17 C18 C23 C22 179.0(4) yes
C19 C18 C23 C22 0.4(7) yes
C17 C18 C19 C20 -179.9(4) yes
C23 C18 C19 C20 -1.3(7) yes
C6 C7 C8 C9 0.5(7) yes
C13 C12 C11 C3 178.5(4) yes
C13 C12 C11 C16 -0.9(7) yes
C11 C12 C13 C14 0.7(7) yes
C15 C16 C11 C3 -179.0(4) yes
C15 C16 C11 C12 0.3(7) yes
C11 C16 C15 C14 0.4(7) yes
C18 C23 C22 C21 0.5(7) yes
C7 C8 C9 C10 -0.7(7) yes
Cl1 C21 C22 C23 -179.4(3) yes
C20 C21 C22 C23 -0.4(8) yes
Cl1 C21 C20 C19 178.4(3) yes
C22 C21 C20 C19 -0.6(8) yes
C8 C9 C10 C5 0.6(7) yes
C18 C19 C20 C21 1.4(7) yes
